data_4124454
loop_
_publ_author_name
'Pluth, J.J.'
'Smith, J.V.'

_publ_section_title
;
 Crystal structure of dehydrated Sr-exchanged Zeolite A. Absence of
 near-zero-coordinate Sr2+. Presence of Al complex
;
_journal_name_full 'Journal of the American Chemical Society'
_journal_page_first 6977
_journal_page_last 6982
_journal_volume 104
_journal_year 1982
_chemical_formula_sum 'Al90.884 H2.25 O386 Si101.52 Sr45.44'
_chemical_name_systematic 'Sr45.44 Al90.884 Si101.52 O386 H2.25'
_space_group_IT_number 226
_symmetry_space_group_name_Hall '-F 4a 2 3'
_symmetry_space_group_name_H-M 'F m -3 c'
_cell_angle_alpha 90
_cell_angle_beta 90
_cell_angle_gamma 90
_cell_formula_units_Z 1
_cell_length_a 24.68
_cell_length_b 24.68
_cell_length_c 24.68
_cell_volume 15032.647
_citation_journal_id_ASTM JACSAT
_cod_data_source_file Pluth_JACSAT_1982_933.cif
_cod_data_source_block H2.25Al90.884O386Si101.52Sr45.44
_cod_original_cell_volume 15032.65
_cod_original_formula_sum 'H2.25 Al90.884 O386 Si101.52 Sr45.44'
_cod_database_code 4124454

loop_
_symmetry_equiv_pos_as_xyz
x,y,z
-y+1/2,x,z
-x+1/2,-y+1/2,z
y,-x+1/2,z
x,-y,-z
y+1/2,x,-z
-x+1/2,y+1/2,-z
-y,-x+1/2,-z
z,x,y
-x+1/2,z,y
-z+1/2,-x+1/2,y
x,-z+1/2,y
z,-x,-y
x+1/2,z,-y
-z+1/2,x+1/2,-y
-x,-z+1/2,-y
y,z,x
y,-z+1/2,-x+1/2
z,y,-x+1/2
-y+1/2,z,-x+1/2
-z+1/2,-y,-x
-y,-z,x
z,-y,x+1/2
-z+1/2,y+1/2,x+1/2
-x,-y,-z
y-1/2,-x,-z
x-1/2,y-1/2,-z
-y,x-1/2,-z
-x,y,z
-y-1/2,-x,z
x-1/2,-y-1/2,z
y,x-1/2,z
-z,-x,-y
x-1/2,-z,-y
z-1/2,x-1/2,-y
-x,z-1/2,-y
-z,x,y
-x-1/2,-z,y
z-1/2,-x-1/2,y
x,z-1/2,y
-y,-z,-x
-y,z-1/2,x-1/2
-z,-y,x-1/2
y-1/2,-z,x-1/2
z-1/2,y,x
y,z,-x
-z,y,-x-1/2
z-1/2,-y-1/2,-x-1/2
x,y+1/2,z+1/2
-y+1/2,x+1/2,z+1/2
-x+1/2,-y+1,z+1/2
y,-x+1,z+1/2
x,-y+1/2,-z+1/2
y+1/2,x+1/2,-z+1/2
-x+1/2,y+1,-z+1/2
-y,-x+1,-z+1/2
z,x+1/2,y+1/2
-x+1/2,z+1/2,y+1/2
-z+1/2,-x+1,y+1/2
x,-z+1,y+1/2
z,-x+1/2,-y+1/2
x+1/2,z+1/2,-y+1/2
-z+1/2,x+1,-y+1/2
-x,-z+1,-y+1/2
y,z+1/2,x+1/2
y,-z+1,-x+1
z,y+1/2,-x+1
-y+1/2,z+1/2,-x+1
-z+1/2,-y+1/2,-x+1/2
-y,-z+1/2,x+1/2
z,-y+1/2,x+1
-z+1/2,y+1,x+1
-x,-y+1/2,-z+1/2
y-1/2,-x+1/2,-z+1/2
x-1/2,y,-z+1/2
-y,x,-z+1/2
-x,y+1/2,z+1/2
-y-1/2,-x+1/2,z+1/2
x-1/2,-y,z+1/2
y,x,z+1/2
-z,-x+1/2,-y+1/2
x-1/2,-z+1/2,-y+1/2
z-1/2,x,-y+1/2
-x,z,-y+1/2
-z,x+1/2,y+1/2
-x-1/2,-z+1/2,y+1/2
z-1/2,-x,y+1/2
x,z,y+1/2
-y,-z+1/2,-x+1/2
-y,z,x
-z,-y+1/2,x
y-1/2,-z+1/2,x
z-1/2,y+1/2,x+1/2
y,z+1/2,-x+1/2
-z,y+1/2,-x
z-1/2,-y,-x
x+1/2,y,z+1/2
-y+1,x,z+1/2
-x+1,-y+1/2,z+1/2
y+1/2,-x+1/2,z+1/2
x+1/2,-y,-z+1/2
y+1,x,-z+1/2
-x+1,y+1/2,-z+1/2
-y+1/2,-x+1/2,-z+1/2
z+1/2,x,y+1/2
-x+1,z,y+1/2
-z+1,-x+1/2,y+1/2
x+1/2,-z+1/2,y+1/2
z+1/2,-x,-y+1/2
x+1,z,-y+1/2
-z+1,x+1/2,-y+1/2
-x+1/2,-z+1/2,-y+1/2
y+1/2,z,x+1/2
y+1/2,-z+1/2,-x+1
z+1/2,y,-x+1
-y+1,z,-x+1
-z+1,-y,-x+1/2
-y+1/2,-z,x+1/2
z+1/2,-y,x+1
-z+1,y+1/2,x+1
-x+1/2,-y,-z+1/2
y,-x,-z+1/2
x,y-1/2,-z+1/2
-y+1/2,x-1/2,-z+1/2
-x+1/2,y,z+1/2
-y,-x,z+1/2
x,-y-1/2,z+1/2
y+1/2,x-1/2,z+1/2
-z+1/2,-x,-y+1/2
x,-z,-y+1/2
z,x-1/2,-y+1/2
-x+1/2,z-1/2,-y+1/2
-z+1/2,x,y+1/2
-x,-z,y+1/2
z,-x-1/2,y+1/2
x+1/2,z-1/2,y+1/2
-y+1/2,-z,-x+1/2
-y+1/2,z-1/2,x
-z+1/2,-y,x
y,-z,x
z,y,x+1/2
y+1/2,z,-x+1/2
-z+1/2,y,-x
z,-y-1/2,-x
x+1/2,y+1/2,z
-y+1,x+1/2,z
-x+1,-y+1,z
y+1/2,-x+1,z
x+1/2,-y+1/2,-z
y+1,x+1/2,-z
-x+1,y+1,-z
-y+1/2,-x+1,-z
z+1/2,x+1/2,y
-x+1,z+1/2,y
-z+1,-x+1,y
x+1/2,-z+1,y
z+1/2,-x+1/2,-y
x+1,z+1/2,-y
-z+1,x+1,-y
-x+1/2,-z+1,-y
y+1/2,z+1/2,x
y+1/2,-z+1,-x+1/2
z+1/2,y+1/2,-x+1/2
-y+1,z+1/2,-x+1/2
-z+1,-y+1/2,-x
-y+1/2,-z+1/2,x
z+1/2,-y+1/2,x+1/2
-z+1,y+1,x+1/2
-x+1/2,-y+1/2,-z
y,-x+1/2,-z
x,y,-z
-y+1/2,x,-z
-x+1/2,y+1/2,z
-y,-x+1/2,z
x,-y,z
y+1/2,x,z
-z+1/2,-x+1/2,-y
x,-z+1/2,-y
z,x,-y
-x+1/2,z,-y
-z+1/2,x+1/2,y
-x,-z+1/2,y
z,-x,y
x+1/2,z,y
-y+1/2,-z+1/2,-x
-y+1/2,z,x-1/2
-z+1/2,-y+1/2,x-1/2
y,-z+1/2,x-1/2
z,y+1/2,x
y+1/2,z+1/2,-x
-z+1/2,y+1/2,-x-1/2
z,-y,-x-1/2

loop_
_atom_site_label
_atom_site_type_symbol
_atom_site_fract_x
_atom_site_fract_y
_atom_site_fract_z
_atom_site_occupancy
_atom_site_U_iso_or_equiv
Sr2 Sr+2 0.0747 0.0747 0.0747 0.14 0.0
Si1 Si+4 0 0.09273 0.1859 0.5287 0.0
O3 O-2 0.05341 0.0574 0.17294 1 0.0
Si2 Si+4 0 0.18847 0.09149 0.5287 0.0
Al3 Al+3 0 0 0 0.05 0.0
O4 O-2 0.0407 0.0407 0.0407 0.03 0.0
Al2 Al+3 0 0.18847 0.09149 0.4713 0.0
Sr1 Sr+2 0.10434 0.10434 0.10434 0.57 0.0
O2 O-2 0 0.13974 0.1416 1 0.0
Al1 Al+3 0 0.09273 0.1859 0.4713 0.0
O1 O-2 0 0.11415 0.24624 1 0.0
